data_4324768
loop_
_publ_author_name
'Vladimir B. Arion'
'Peter Rapta'
'Joshua Telser'
'Sergiu S. Shova'
'Martin Breza'
'Karol Lu\<spai'
'Jozef Ko\<zi\<sek'

_publ_section_title
;
 Syntheses, Electronic Structures, and EPR/UV-Vis-NIR
 Spectroelectrochemistry of Nickel(II), Copper(II), and Zinc(II) Complexes
 with a Tetradentate Ligand Based on S-Methylisothiosemicarbazide
;
_journal_name_full 'Inorganic Chemistry'
_journal_page_first 2918
_journal_page_last 2931
_journal_paper_doi 10.1021/ic102277v
_journal_volume 50
_journal_year 2011
_chemical_formula_moiety 'C23 H31 Cu N3 O3'
_chemical_formula_sum 'C23 H31 Cu N3 O3'
_chemical_formula_weight 461.05
_chemical_name_systematic
; 
 ? 
;
_space_group_IT_number 15
_symmetry_cell_setting monoclinic
_symmetry_space_group_name_Hall '-C 2yc'
_symmetry_space_group_name_H-M 'C 1 2/c 1'
_atom_sites_solution_hydrogens geom
_atom_sites_solution_primary direct
_atom_sites_solution_secondary difmap
_audit_creation_method SHELXL-97
_cell_angle_alpha 90.00
_cell_angle_beta 93.060(7)
_cell_angle_gamma 90.00
_cell_formula_units_Z 8
_cell_length_a 34.687(3)
_cell_length_b 13.8621(11)
_cell_length_c 9.5329(6)
_cell_measurement_reflns_used 2959
_cell_measurement_temperature 100(2)
_cell_measurement_theta_max 21.92
_cell_measurement_theta_min 2.35
_cell_volume 4577.2(6)
_computing_structure_refinement 'SHELXL-97 (Sheldrick, 1997)'
_computing_structure_solution 'SHELXS-97 (Sheldrick, 1990)'
_diffrn_ambient_temperature 100(2)
_diffrn_measured_fraction_theta_full 0.998
_diffrn_measured_fraction_theta_max 0.998
_diffrn_radiation_monochromator graphite
_diffrn_radiation_source 'fine-focus sealed tube'
_diffrn_radiation_type MoK\a
_diffrn_radiation_wavelength 0.71073
_diffrn_reflns_av_R_equivalents 0.1356
_diffrn_reflns_av_sigmaI/netI 0.0783
_diffrn_reflns_limit_h_max 41
_diffrn_reflns_limit_h_min -41
_diffrn_reflns_limit_k_max 16
_diffrn_reflns_limit_k_min -16
_diffrn_reflns_limit_l_max 11
_diffrn_reflns_limit_l_min -11
_diffrn_reflns_number 48431
_diffrn_reflns_theta_full 25.37
_diffrn_reflns_theta_max 25.37
_diffrn_reflns_theta_min 2.30
_exptl_absorpt_coefficient_mu 0.982
_exptl_absorpt_correction_T_max 0.9711
_exptl_absorpt_correction_T_min 0.8129
_exptl_absorpt_correction_type multi-scan
_exptl_absorpt_process_details SADABS
_exptl_crystal_colour orange
_exptl_crystal_density_diffrn 1.338
_exptl_crystal_description plate
_exptl_crystal_F_000 1944
_exptl_crystal_size_max 0.22
_exptl_crystal_size_mid 0.22
_exptl_crystal_size_min 0.03
_refine_diff_density_max 1.399
_refine_diff_density_min -1.000
_refine_diff_density_rms 0.111
_refine_ls_extinction_method none
_refine_ls_goodness_of_fit_ref 1.018
_refine_ls_hydrogen_treatment constr
_refine_ls_matrix_type full
_refine_ls_number_parameters 272
_refine_ls_number_reflns 4202
_refine_ls_number_restraints 30
_refine_ls_restrained_S_all 1.018
_refine_ls_R_factor_all 0.1079
_refine_ls_R_factor_gt 0.0595
_refine_ls_shift/su_max 0.000
_refine_ls_shift/su_mean 0.000
_refine_ls_structure_factor_coef Fsqd
_refine_ls_weighting_details 'calc w=1/[\s^2^(Fo^2^)+(0.0731P)^2^+27.5482P] where P=(Fo^2^+2Fc^2^)/3'
_refine_ls_weighting_scheme calc
_refine_ls_wR_factor_gt 0.1394
_refine_ls_wR_factor_ref 0.1668
_reflns_number_gt 2761
_reflns_number_total 4202
_reflns_threshold_expression >2sigma(I)
_cod_data_source_file ic102277v_si_002_5.cif
_cod_data_source_block vlar032
_cod_database_code 4324768

loop_
_symmetry_equiv_pos_as_xyz
'x, y, z'
'-x, y, -z+1/2'
'x+1/2, y+1/2, z'
'-x+1/2, y+1/2, -z+1/2'
'-x, -y, -z'
'x, -y, z-1/2'
'-x+1/2, -y+1/2, -z'
'x+1/2, -y+1/2, z-1/2'

loop_
_atom_site_label
_atom_site_type_symbol
_atom_site_fract_x
_atom_site_fract_y
_atom_site_fract_z
_atom_site_U_iso_or_equiv
_atom_site_adp_type
_atom_site_occupancy
_atom_site_symmetry_multiplicity
_atom_site_calc_flag
_atom_site_refinement_flags
_atom_site_disorder_assembly
_atom_site_disorder_group
Cu1 Cu 0.214101(17) 0.31145(4) 0.15713(6) 0.0182(2) Uani 1 1 d . . .
O1 O 0.16046(9) 0.3271(2) 0.1497(3) 0.0213(8) Uani 1 1 d . . .
O2 O 0.21995(9) 0.4065(2) 0.0137(3) 0.0210(8) Uani 1 1 d . . .
O3 O 0.32213(10) 0.5209(3) -0.1321(4) 0.0299(9) Uani 1 1 d . . .
N1 N 0.21440(12) 0.2193(3) 0.3054(4) 0.0198(9) Uani 1 1 d . . .
N2 N 0.25046(12) 0.1787(3) 0.3456(4) 0.0222(10) Uani 1 1 d . . .
N3 N 0.26847(11) 0.2872(3) 0.1739(4) 0.0183(9) Uani 1 1 d . . .
C1 C 0.13601(14) 0.2960(4) 0.2414(5) 0.0205(11) Uani 1 1 d . . .
C2 C 0.09722(15) 0.3325(4) 0.2336(5) 0.0234(12) Uani 1 1 d . . .
C3 C 0.07159(14) 0.2961(4) 0.3256(5) 0.0241(12) Uani 1 1 d . . .
H3 H 0.0460 0.3207 0.3202 0.029 Uiso 1 1 calc R . .
C4 C 0.08102(15) 0.2243(4) 0.4282(5) 0.0244(12) Uani 1 1 d . A .
C5 C 0.11816(15) 0.1911(4) 0.4371(5) 0.0251(12) Uani 1 1 d . . .
H5 H 0.1252 0.1429 0.5045 0.030 Uiso 1 1 calc R . .
C6 C 0.14639(15) 0.2266(4) 0.3485(5) 0.0205(11) Uani 1 1 d . . .
C7 C 0.18467(14) 0.1905(4) 0.3732(5) 0.0198(11) Uani 1 1 d . . .
H7 H 0.1888 0.1424 0.4434 0.024 Uiso 1 1 calc R . .
C8 C 0.27785(15) 0.2158(4) 0.2738(5) 0.0214(12) Uani 1 1 d . . .
C9 C 0.29527(15) 0.3335(3) 0.1060(5) 0.0196(11) Uani 1 1 d . . .
H9 H 0.3213 0.3149 0.1267 0.023 Uiso 1 1 calc R . .
C10 C 0.28887(15) 0.4075(4) 0.0061(5) 0.0209(11) Uani 1 1 d . . .
C11 C 0.25059(15) 0.4407(3) -0.0349(5) 0.0194(11) Uani 1 1 d . . .
C12 C 0.24291(16) 0.5199(4) -0.1416(5) 0.0258(12) Uani 1 1 d . . .
H12A H 0.2151 0.5249 -0.1638 0.039 Uiso 1 1 calc R . .
H12B H 0.2561 0.5048 -0.2273 0.039 Uiso 1 1 calc R . .
H12C H 0.2526 0.5813 -0.1029 0.039 Uiso 1 1 calc R . .
C13 C 0.32363(15) 0.4506(4) -0.0542(5) 0.0236(12) Uani 1 1 d . . .
C14 C 0.36310(15) 0.4068(4) -0.0147(6) 0.0326(14) Uani 1 1 d . . .
H14A H 0.3824 0.4341 -0.0749 0.049 Uiso 1 1 calc R . .
H14B H 0.3619 0.3367 -0.0276 0.049 Uiso 1 1 calc R . .
H14C H 0.3703 0.4215 0.0837 0.049 Uiso 1 1 calc R . .
C15 C 0.31808(14) 0.1793(4) 0.3012(5) 0.0254(12) Uani 1 1 d . . .
H15A H 0.3181 0.1276 0.3712 0.038 Uiso 1 1 calc R . .
H15B H 0.3347 0.2321 0.3367 0.038 Uiso 1 1 calc R . .
H15C H 0.3279 0.1544 0.2138 0.038 Uiso 1 1 calc R . .
C20 C 0.08467(14) 0.4071(4) 0.1199(5) 0.0259(12) Uani 1 1 d . . .
C21 C 0.11131(15) 0.4954(4) 0.1226(6) 0.0329(14) Uani 1 1 d . . .
H21A H 0.1380 0.4745 0.1115 0.049 Uiso 1 1 calc R . .
H21B H 0.1097 0.5291 0.2125 0.049 Uiso 1 1 calc R . .
H21C H 0.1033 0.5391 0.0456 0.049 Uiso 1 1 calc R . .
C22 C 0.08521(16) 0.3576(5) -0.0254(5) 0.0373(15) Uani 1 1 d . . .
H22A H 0.1113 0.3335 -0.0400 0.056 Uiso 1 1 calc R . .
H22B H 0.0778 0.4043 -0.0991 0.056 Uiso 1 1 calc R . .
H22C H 0.0670 0.3036 -0.0292 0.056 Uiso 1 1 calc R . .
C23 C 0.04356(15) 0.4434(4) 0.1381(6) 0.0334(14) Uani 1 1 d . . .
H23A H 0.0366 0.4905 0.0643 0.050 Uiso 1 1 calc R . .
H23B H 0.0422 0.4741 0.2303 0.050 Uiso 1 1 calc R . .
H23C H 0.0256 0.3889 0.1313 0.050 Uiso 1 1 calc R . .
C40 C 0.05026(14) 0.1852(4) 0.5203(5) 0.0433(16) Uani 1 1 d D . .
C41 C 0.0670(3) 0.1677(8) 0.6709(7) 0.0499(16) Uani 0.50 1 d PD A 1
H41A H 0.0467 0.1428 0.7288 0.075 Uiso 0.50 1 calc PR A 1
H41B H 0.0770 0.2286 0.7107 0.075 Uiso 0.50 1 calc PR A 1
H41C H 0.0881 0.1206 0.6691 0.075 Uiso 0.50 1 calc PR A 1
C42 C 0.0401(3) 0.0853(5) 0.4581(10) 0.0499(16) Uani 0.50 1 d PD A 1
H42A H 0.0200 0.0553 0.5120 0.075 Uiso 0.50 1 calc PR A 1
H42B H 0.0632 0.0444 0.4628 0.075 Uiso 0.50 1 calc PR A 1
H42C H 0.0307 0.0925 0.3600 0.075 Uiso 0.50 1 calc PR A 1
C43 C 0.0119(2) 0.2390(7) 0.5332(10) 0.0499(16) Uani 0.50 1 d PD A 1
H43A H -0.0044 0.2032 0.5961 0.075 Uiso 0.50 1 calc PR A 1
H43B H -0.0014 0.2445 0.4403 0.075 Uiso 0.50 1 calc PR A 1
H43C H 0.0170 0.3036 0.5715 0.075 Uiso 0.50 1 calc PR A 1
C41X C 0.0612(3) 0.1075(6) 0.6305(9) 0.0499(16) Uani 0.50 1 d PD A 2
H41D H 0.0384 0.0898 0.6810 0.075 Uiso 0.50 1 calc PR A 2
H41E H 0.0812 0.1328 0.6971 0.075 Uiso 0.50 1 calc PR A 2
H41F H 0.0711 0.0504 0.5835 0.075 Uiso 0.50 1 calc PR A 2
C42X C 0.0142(2) 0.1480(7) 0.4361(10) 0.0499(16) Uani 0.50 1 d PD A 2
H42D H -0.0046 0.1243 0.5010 0.075 Uiso 0.50 1 calc PR A 2
H42E H 0.0215 0.0955 0.3742 0.075 Uiso 0.50 1 calc PR A 2
H42F H 0.0027 0.2007 0.3795 0.075 Uiso 0.50 1 calc PR A 2
C43X C 0.0375(3) 0.2745(6) 0.6019(10) 0.0499(16) Uani 0.50 1 d PD A 2
H43D H 0.0172 0.2561 0.6645 0.075 Uiso 0.50 1 calc PR A 2
H43E H 0.0275 0.3236 0.5355 0.075 Uiso 0.50 1 calc PR A 2
H43F H 0.0596 0.3006 0.6577 0.075 Uiso 0.50 1 calc PR A 2

loop_
_atom_site_aniso_label
_atom_site_aniso_U_11
_atom_site_aniso_U_22
_atom_site_aniso_U_33
_atom_site_aniso_U_23
_atom_site_aniso_U_13
_atom_site_aniso_U_12
Cu1 0.0232(4) 0.0167(3) 0.0149(3) 0.0013(3) 0.0027(2) 0.0010(3)
O1 0.0228(19) 0.026(2) 0.0156(16) 0.0074(14) 0.0034(14) 0.0010(15)
O2 0.0215(19) 0.022(2) 0.0194(17) 0.0020(15) 0.0054(15) 0.0012(16)
O3 0.035(2) 0.023(2) 0.033(2) 0.0071(17) 0.0109(17) -0.0032(17)
N1 0.026(2) 0.017(2) 0.016(2) -0.0031(17) 0.0005(18) 0.0026(18)
N2 0.027(2) 0.022(2) 0.018(2) -0.0018(18) 0.0009(18) 0.006(2)
N3 0.023(2) 0.018(2) 0.0144(19) -0.0010(16) 0.0019(17) 0.0014(18)
C1 0.029(3) 0.018(3) 0.014(2) -0.004(2) 0.001(2) -0.004(2)
C2 0.027(3) 0.027(3) 0.016(2) -0.003(2) -0.003(2) -0.006(2)
C3 0.020(3) 0.032(3) 0.020(2) 0.000(2) 0.001(2) -0.009(2)
C4 0.024(3) 0.030(3) 0.019(2) 0.001(2) 0.002(2) -0.010(2)
C5 0.037(3) 0.020(3) 0.018(2) 0.004(2) 0.002(2) -0.004(3)
C6 0.033(3) 0.014(3) 0.015(2) -0.005(2) 0.002(2) -0.005(2)
C7 0.031(3) 0.014(2) 0.015(2) 0.001(2) 0.002(2) -0.002(2)
C8 0.030(3) 0.017(3) 0.017(2) -0.002(2) -0.001(2) 0.004(2)
C9 0.022(3) 0.019(3) 0.018(2) -0.008(2) 0.001(2) 0.002(2)
C10 0.028(3) 0.016(3) 0.018(2) -0.004(2) 0.005(2) 0.001(2)
C11 0.030(3) 0.014(3) 0.014(2) -0.005(2) 0.004(2) -0.001(2)
C12 0.032(3) 0.022(3) 0.023(3) 0.003(2) 0.000(2) -0.002(2)
C13 0.029(3) 0.020(3) 0.022(3) -0.009(2) 0.007(2) -0.004(2)
C14 0.030(3) 0.030(3) 0.038(3) 0.002(3) 0.009(3) -0.005(3)
C15 0.027(3) 0.023(3) 0.026(3) 0.001(2) 0.002(2) 0.003(2)
C20 0.018(3) 0.036(3) 0.024(3) 0.002(2) 0.001(2) -0.003(2)
C21 0.025(3) 0.030(3) 0.044(3) 0.014(3) 0.003(3) -0.002(3)
C22 0.026(3) 0.059(4) 0.026(3) 0.006(3) -0.004(2) 0.002(3)
C23 0.023(3) 0.041(4) 0.036(3) 0.009(3) -0.004(2) 0.002(3)
C40 0.042(4) 0.059(4) 0.028(3) 0.005(3) 0.005(3) -0.025(3)
C41 0.028(3) 0.069(5) 0.054(3) 0.029(3) 0.012(2) -0.004(3)
C42 0.028(3) 0.069(5) 0.054(3) 0.029(3) 0.012(2) -0.004(3)
C43 0.028(3) 0.069(5) 0.054(3) 0.029(3) 0.012(2) -0.004(3)
C41X 0.028(3) 0.069(5) 0.054(3) 0.029(3) 0.012(2) -0.004(3)
C42X 0.028(3) 0.069(5) 0.054(3) 0.029(3) 0.012(2) -0.004(3)
C43X 0.028(3) 0.069(5) 0.054(3) 0.029(3) 0.012(2) -0.004(3)

loop_
_atom_type_symbol
_atom_type_description
_atom_type_scat_dispersion_real
_atom_type_scat_dispersion_imag
_atom_type_scat_source
C C 0.0033 0.0016 'International Tables Vol C Tables 4.2.6.8 and 6.1.1.4'
H H 0.0000 0.0000 'International Tables Vol C Tables 4.2.6.8 and 6.1.1.4'
N N 0.0061 0.0033 'International Tables Vol C Tables 4.2.6.8 and 6.1.1.4'
O O 0.0106 0.0060 'International Tables Vol C Tables 4.2.6.8 and 6.1.1.4'
Cu Cu 0.3201 1.2651 'International Tables Vol C Tables 4.2.6.8 and 6.1.1.4'

loop_
_geom_angle_atom_site_label_1
_geom_angle_atom_site_label_2
_geom_angle_atom_site_label_3
_geom_angle
O1 Cu1 N1 94.11(16)
O1 Cu1 N3 175.63(15)
N1 Cu1 N3 81.60(17)
O1 Cu1 O2 92.09(14)
N1 Cu1 O2 173.43(16)
N3 Cu1 O2 92.23(15)
C1 O1 Cu1 127.5(3)
C11 O2 Cu1 129.6(3)
C7 N1 N2 117.1(4)
C7 N1 Cu1 126.7(3)
N2 N1 Cu1 116.1(3)
C8 N2 N1 111.1(4)
C9 N3 C8 122.1(4)
C9 N3 Cu1 126.0(3)
C8 N3 Cu1 111.9(3)
O1 C1 C2 118.9(4)
O1 C1 C6 122.9(4)
C2 C1 C6 118.2(4)
C3 C2 C1 118.2(5)
C3 C2 C20 121.7(5)
C1 C2 C20 120.1(4)
C2 C3 C4 124.2(5)
C2 C3 H3 117.9
C4 C3 H3 117.9
C5 C4 C3 117.4(4)
C5 C4 C40 122.2(5)
C3 C4 C40 120.3(5)
C4 C5 C6 121.7(5)
C4 C5 H5 119.1
C6 C5 H5 119.1
C5 C6 C7 116.5(4)
C5 C6 C1 120.2(5)
C7 C6 C1 123.3(4)
N1 C7 C6 124.2(4)
N1 C7 H7 117.9
C6 C7 H7 117.9
N2 C8 N3 119.1(4)
N2 C8 C15 118.2(4)
N3 C8 C15 122.7(4)
N3 C9 C10 126.4(5)
N3 C9 H9 116.8
C10 C9 H9 116.8
C9 C10 C11 121.7(4)
C9 C10 C13 116.8(5)
C11 C10 C13 121.5(4)
O2 C11 C10 123.9(4)
O2 C11 C12 113.3(4)
C10 C11 C12 122.8(4)
C11 C12 H12A 109.5
C11 C12 H12B 109.5
H12A C12 H12B 109.5
C11 C12 H12C 109.5
H12A C12 H12C 109.5
H12B C12 H12C 109.5
O3 C13 C10 123.0(5)
O3 C13 C14 118.3(5)
C10 C13 C14 118.7(5)
C13 C14 H14A 109.5
C13 C14 H14B 109.5
H14A C14 H14B 109.5
C13 C14 H14C 109.5
H14A C14 H14C 109.5
H14B C14 H14C 109.5
C8 C15 H15A 109.5
C8 C15 H15B 109.5
H15A C15 H15B 109.5
C8 C15 H15C 109.5
H15A C15 H15C 109.5
H15B C15 H15C 109.5
C23 C20 C21 107.4(5)
C23 C20 C2 111.7(4)
C21 C20 C2 112.0(4)
C23 C20 C22 107.7(4)
C21 C20 C22 109.5(4)
C2 C20 C22 108.4(4)
C20 C21 H21A 109.5
C20 C21 H21B 109.5
H21A C21 H21B 109.5
C20 C21 H21C 109.5
H21A C21 H21C 109.5
H21B C21 H21C 109.5
C20 C22 H22A 109.5
C20 C22 H22B 109.5
H22A C22 H22B 109.5
C20 C22 H22C 109.5
H22A C22 H22C 109.5
H22B C22 H22C 109.5
C20 C23 H23A 109.5
C20 C23 H23B 109.5
H23A C23 H23B 109.5
C20 C23 H23C 109.5
H23A C23 H23C 109.5
H23B C23 H23C 109.5
C4 C40 C43 120.8(5)
C4 C40 C41X 119.3(5)
C43 C40 C41X 118.0(7)
C4 C40 C41 110.7(5)
C43 C40 C41 106.7(3)
C4 C40 C42X 113.2(5)
C43 C40 C42X 61.3(5)
C41X C40 C42X 106.7(3)
C41 C40 C42X 133.6(7)
C4 C40 C42 104.5(5)
C43 C40 C42 106.7(3)
C41X C40 C42 71.1(4)
C41 C40 C42 106.5(3)
C42X C40 C42 48.4(4)
C4 C40 C43X 103.6(5)
C43 C40 C43X 45.2(4)
C41X C40 C43X 106.6(3)
C41 C40 C43X 76.1(4)
C42X C40 C43X 106.5(3)
C42 C40 C43X 148.4(6)
C40 C41 H41A 109.5
C40 C41 H41B 109.5
H41A C41 H41B 109.5
C40 C41 H41C 109.5
H41A C41 H41C 109.5
H41B C41 H41C 109.5
C40 C42 H42A 109.5
C40 C42 H42B 109.5
H42A C42 H42B 109.5
C40 C42 H42C 109.5
H42A C42 H42C 109.5
H42B C42 H42C 109.5
C40 C43 H43A 109.5
C40 C43 H43B 109.5
H43A C43 H43B 109.5
C40 C43 H43C 109.5
H43A C43 H43C 109.5
H43B C43 H43C 109.5
C40 C41X H41D 109.5
C40 C41X H41E 109.5
H41D C41X H41E 109.5
C40 C41X H41F 109.5
H41D C41X H41F 109.5
H41E C41X H41F 109.5
C40 C42X H42D 109.5
C40 C42X H42E 109.5
H42D C42X H42E 109.5
C40 C42X H42F 109.5
H42D C42X H42F 109.5
H42E C42X H42F 109.5
C40 C43X H43D 109.5
C40 C43X H43E 109.5
H43D C43X H43E 109.5
C40 C43X H43F 109.5
H43D C43X H43F 109.5
H43E C43X H43F 109.5

loop_
_geom_bond_atom_site_label_1
_geom_bond_atom_site_label_2
_geom_bond_distance
Cu1 O1 1.871(3)
Cu1 N1 1.905(4)
Cu1 N3 1.914(4)
Cu1 O2 1.918(3)
O1 C1 1.322(6)
O2 C11 1.273(6)
O3 C13 1.225(6)
N1 C7 1.309(6)
N1 N2 1.406(6)
N2 C8 1.306(6)
N3 C9 1.326(6)
N3 C8 1.399(6)
C1 C2 1.436(7)
C1 C6 1.434(7)
C2 C3 1.378(7)
C2 C20 1.544(7)
C3 C4 1.422(7)
C3 H3 0.9500
C4 C5 1.366(7)
C4 C40 1.518(7)
C5 C6 1.416(7)
C5 H5 0.9500
C6 C7 1.427(7)
C7 H7 0.9500
C8 C15 1.494(7)
C9 C10 1.410(7)
C9 H9 0.9500
C10 C11 1.439(7)
C10 C13 1.488(7)
C11 C12 1.510(7)
C12 H12A 0.9800
C12 H12B 0.9800
C12 H12C 0.9800
C13 C14 1.526(7)
C14 H14A 0.9800
C14 H14B 0.9800
C14 H14C 0.9800
C15 H15A 0.9800
C15 H15B 0.9800
C15 H15C 0.9800
C20 C23 1.531(7)
C20 C21 1.533(7)
C20 C22 1.547(7)
C21 H21A 0.9800
C21 H21B 0.9800
C21 H21C 0.9800
C22 H22A 0.9800
C22 H22B 0.9800
C22 H22C 0.9800
C23 H23A 0.9800
C23 H23B 0.9800
C23 H23C 0.9800
C40 C43 1.537(5)
C40 C41X 1.538(5)
C40 C41 1.539(5)
C40 C42X 1.539(5)
C40 C42 1.539(5)
C40 C43X 1.540(5)
C41 H41A 0.9800
C41 H41B 0.9800
C41 H41C 0.9800
C42 H42A 0.9800
C42 H42B 0.9800
C42 H42C 0.9800
C43 H43A 0.9800
C43 H43B 0.9800
C43 H43C 0.9800
C41X H41D 0.9800
C41X H41E 0.9800
C41X H41F 0.9800
C42X H42D 0.9800
C42X H42E 0.9800
C42X H42F 0.9800
C43X H43D 0.9800
C43X H43E 0.9800
C43X H43F 0.9800

loop_
_geom_torsion_atom_site_label_1
_geom_torsion_atom_site_label_2
_geom_torsion_atom_site_label_3
_geom_torsion_atom_site_label_4
_geom_torsion
N1 Cu1 O1 C1 11.7(4)
O2 Cu1 O1 C1 -166.1(4)
O1 Cu1 O2 C11 175.5(4)
N3 Cu1 O2 C11 -5.1(4)
O1 Cu1 N1 C7 -4.0(4)
N3 Cu1 N1 C7 176.8(4)
O1 Cu1 N1 N2 176.2(3)
N3 Cu1 N1 N2 -3.0(3)
C7 N1 N2 C8 -177.7(4)
Cu1 N1 N2 C8 2.2(5)
N1 Cu1 N3 C9 -174.0(4)
O2 Cu1 N3 C9 3.7(4)
N1 Cu1 N3 C8 3.1(3)
O2 Cu1 N3 C8 -179.2(3)
Cu1 O1 C1 C2 166.7(3)
Cu1 O1 C1 C6 -13.6(6)
O1 C1 C2 C3 177.0(4)
C6 C1 C2 C3 -2.6(7)
O1 C1 C2 C20 -0.2(7)
C6 C1 C2 C20 -179.8(4)
C1 C2 C3 C4 -0.2(7)
C20 C2 C3 C4 177.0(5)
C2 C3 C4 C5 1.4(8)
C2 C3 C4 C40 -177.0(5)
C3 C4 C5 C6 0.2(7)
C40 C4 C5 C6 178.6(5)
C4 C5 C6 C7 176.5(5)
C4 C5 C6 C1 -3.0(7)
O1 C1 C6 C5 -175.5(4)
C2 C1 C6 C5 4.2(7)
O1 C1 C6 C7 5.1(7)
C2 C1 C6 C7 -175.3(4)
N2 N1 C7 C6 178.0(4)
Cu1 N1 C7 C6 -1.8(7)
C5 C6 C7 N1 -176.6(5)
C1 C6 C7 N1 2.9(7)
N1 N2 C8 N3 0.6(6)
N1 N2 C8 C15 -178.8(4)
C9 N3 C8 N2 174.3(4)
Cu1 N3 C8 N2 -3.0(5)
C9 N3 C8 C15 -6.3(7)
Cu1 N3 C8 C15 176.4(4)
C8 N3 C9 C10 -178.6(4)
Cu1 N3 C9 C10 -1.7(7)
N3 C9 C10 C11 -0.8(7)
N3 C9 C10 C13 178.6(4)
Cu1 O2 C11 C10 4.3(7)
Cu1 O2 C11 C12 -176.2(3)
C9 C10 C11 O2 -0.5(7)
C13 C10 C11 O2 -179.9(4)
C9 C10 C11 C12 -180.0(4)
C13 C10 C11 C12 0.6(7)
C9 C10 C13 O3 -173.3(4)
C11 C10 C13 O3 6.1(7)
C9 C10 C13 C14 5.2(7)
C11 C10 C13 C14 -175.4(4)
C3 C2 C20 C23 8.1(7)
C1 C2 C20 C23 -174.8(5)
C3 C2 C20 C21 128.7(5)
C1 C2 C20 C21 -54.2(6)
C3 C2 C20 C22 -110.4(5)
C1 C2 C20 C22 66.7(6)
C5 C4 C40 C43 165.5(5)
C3 C4 C40 C43 -16.1(7)
C5 C4 C40 C41X 1.7(7)
C3 C4 C40 C41X -179.9(5)
C5 C4 C40 C41 39.8(7)
C3 C4 C40 C41 -141.8(5)
C5 C4 C40 C42X -125.1(6)
C3 C4 C40 C42X 53.3(6)
C5 C4 C40 C42 -74.6(6)
C3 C4 C40 C42 103.8(6)
C5 C4 C40 C43X 119.9(6)
C3 C4 C40 C43X -61.7(6)
